data_7046807
loop_
_publ_author_name
'Land, Michael A.'
'Huo, Bright'
'Robertson, Katherine N.'
'Ylijoki, Kai E. O.'
'Lee, Peter T. K.'
'Areephong, Jetsuda'
'Vidovi\'c, Dragoslav'
'Clyburne, Jason A. C.'

_publ_section_title
;
 Coordination, reactivity, and structural properties of electron-rich
 ethoxy- and dimethylamino-substituted 1,3-diketiminate ligands and their
 complexes.
;
_journal_issue 30
_journal_name_full 'Dalton transactions (Cambridge, England : 2003)'
_journal_page_first 10195
_journal_page_last 10205
_journal_paper_doi 10.1039/c8dt01875h
_journal_volume 47
_journal_year 2018
_chemical_formula_moiety 'C42 H54 N8 Zn'
_chemical_formula_sum 'C42 H54 N8 Zn'
_chemical_formula_weight 736.30
_space_group_crystal_system monoclinic
_space_group_IT_number 15
_space_group_name_Hall '-C 2yc'
_space_group_name_H-M_alt 'C 1 2/c 1'
_symmetry_space_group_name_Hall '-C 2yc'
_symmetry_space_group_name_H-M 'C 1 2/c 1'
_atom_sites_solution_hydrogens geom
_audit_creation_method SHELXL-2018/1
_audit_update_record
;
2018-05-02 deposited with the CCDC.
2018-06-22 downloaded from the CCDC.
;
_cell_angle_alpha 90
_cell_angle_beta 105.3770(10)
_cell_angle_gamma 90
_cell_formula_units_Z 4
_cell_length_a 17.462(2)
_cell_length_b 10.8487(14)
_cell_length_c 21.572(3)
_cell_measurement_reflns_used 9998
_cell_measurement_temperature 125(2)
_cell_measurement_theta_max 28.59
_cell_measurement_theta_min 2.31
_cell_volume 3940.3(9)
_computing_cell_refinement 'Bruker SAINT'
_computing_data_collection 'Bruker APEX2'
_computing_data_reduction 'Bruker SAINT'
_computing_structure_refinement 'SHELXL-2018/1 (Sheldrick, 2018)'
_computing_structure_solution 'SHELXT-2014 (Sheldrick, 2014)'
_diffrn_ambient_temperature 125(2)
_diffrn_measured_fraction_theta_full 1.000
_diffrn_measured_fraction_theta_max 0.949
_diffrn_measurement_device_type 'Bruker APEX-II CCD'
_diffrn_measurement_method '\f and \w scans'
_diffrn_radiation_monochromator graphite
_diffrn_radiation_source 'sealed tube'
_diffrn_radiation_type MoK\a
_diffrn_radiation_wavelength 0.71073
_diffrn_reflns_av_R_equivalents 0.0519
_diffrn_reflns_av_unetI/netI 0.0425
_diffrn_reflns_Laue_measured_fraction_full 1.000
_diffrn_reflns_Laue_measured_fraction_max 0.949
_diffrn_reflns_limit_h_max 23
_diffrn_reflns_limit_h_min -22
_diffrn_reflns_limit_k_max 14
_diffrn_reflns_limit_k_min -14
_diffrn_reflns_limit_l_max 27
_diffrn_reflns_limit_l_min -29
_diffrn_reflns_number 23441
_diffrn_reflns_point_group_measured_fraction_full 1.000
_diffrn_reflns_point_group_measured_fraction_max 0.949
_diffrn_reflns_theta_full 25.242
_diffrn_reflns_theta_max 28.934
_diffrn_reflns_theta_min 2.233
_exptl_absorpt_coefficient_mu 0.663
_exptl_absorpt_correction_T_max 0.7458
_exptl_absorpt_correction_T_min 0.6871
_exptl_absorpt_correction_type multi-scan
_exptl_absorpt_process_details 'SADABS; Bruker 2009'
_exptl_crystal_colour 'pale yellow'
_exptl_crystal_density_diffrn 1.241
_exptl_crystal_description irregular
_exptl_crystal_F_000 1568
_exptl_crystal_size_max 0.200
_exptl_crystal_size_mid 0.120
_exptl_crystal_size_min 0.100
_refine_diff_density_max 0.368
_refine_diff_density_min -0.329
_refine_diff_density_rms 0.058
_refine_ls_extinction_method none
_refine_ls_goodness_of_fit_ref 1.019
_refine_ls_hydrogen_treatment constr
_refine_ls_matrix_type full
_refine_ls_number_parameters 237
_refine_ls_number_reflns 4936
_refine_ls_number_restraints 0
_refine_ls_restrained_S_all 1.019
_refine_ls_R_factor_all 0.0478
_refine_ls_R_factor_gt 0.0350
_refine_ls_shift/su_max 0.000
_refine_ls_shift/su_mean 0.000
_refine_ls_structure_factor_coef Fsqd
_refine_ls_weighting_details 'w=1/[\s^2^(Fo^2^)+(0.0332P)^2^+4.2331P] where P=(Fo^2^+2Fc^2^)/3'
_refine_ls_weighting_scheme calc
_refine_ls_wR_factor_gt 0.0791
_refine_ls_wR_factor_ref 0.0850
_reflns_Friedel_coverage 0.000
_reflns_number_gt 4067
_reflns_number_total 4936
_reflns_threshold_expression 'I > 2\s(I)'
_cod_data_source_file c8dt01875h2.cif
_cod_data_source_block ML023
_cod_depositor_comments 'Adding full bibliography for 7046802--7046809.cif.'
_cod_original_cell_volume 3940.4(9)
_cod_database_code 7046807
_shelx_shelxl_version_number 2018/1
_shelx_space_group_comment
;
The symmetry employed for this shelxl refinement is uniquely defined
by the following loop, which should always be used as a source of
symmetry information in preference to the above space-group names.
They are only intended as comments.
;
_shelx_estimated_absorpt_t_min 0.879
_shelx_estimated_absorpt_t_max 0.937

loop_
_space_group_symop_operation_xyz
'x, y, z'
'-x, y, -z+1/2'
'x+1/2, y+1/2, z'
'-x+1/2, y+1/2, -z+1/2'
'-x, -y, -z'
'x, -y, z-1/2'
'-x+1/2, -y+1/2, -z'
'x+1/2, -y+1/2, z-1/2'

loop_
_atom_site_label
_atom_site_type_symbol
_atom_site_fract_x
_atom_site_fract_y
_atom_site_fract_z
_atom_site_U_iso_or_equiv
_atom_site_adp_type
_atom_site_occupancy
_atom_site_site_symmetry_order
_atom_site_calc_flag
_atom_site_refinement_flags_posn
_atom_site_refinement_flags_adp
_atom_site_refinement_flags_occupancy
Zn1 Zn 0.500000 0.20347(2) 0.250000 0.01474(8) Uani 1 2 d S T P
N1 N 0.39768(8) 0.10801(12) 0.22222(6) 0.0161(3) Uani 1 1 d . . .
N2 N 0.46709(8) 0.29261(12) 0.31984(6) 0.0162(3) Uani 1 1 d . . .
N3 N 0.31384(8) -0.03145(13) 0.25753(7) 0.0200(3) Uani 1 1 d . . .
N4 N 0.42386(9) 0.26824(14) 0.41377(7) 0.0237(3) Uani 1 1 d . . .
C1 C 0.36637(9) 0.06633(15) 0.26937(8) 0.0163(3) Uani 1 1 d . . .
C2 C 0.38707(10) 0.11592(15) 0.33189(7) 0.0177(3) Uani 1 1 d . . .
H2 H 0.373173 0.067220 0.363868 0.021 Uiso 1 1 calc R U .
C3 C 0.42570(9) 0.22832(15) 0.35345(7) 0.0174(3) Uani 1 1 d . . .
C4 C 0.35298(9) 0.10095(14) 0.15706(7) 0.0160(3) Uani 1 1 d . . .
C5 C 0.27041(10) 0.11349(16) 0.13799(8) 0.0205(3) Uani 1 1 d . . .
H5 H 0.242510 0.128487 0.169525 0.025 Uiso 1 1 calc R U .
C6 C 0.22844(10) 0.10443(17) 0.07383(8) 0.0234(4) Uani 1 1 d . . .
H6 H 0.172202 0.111415 0.062426 0.028 Uiso 1 1 calc R U .
C7 C 0.26698(11) 0.08531(16) 0.02573(8) 0.0223(4) Uani 1 1 d . . .
C8 C 0.34931(10) 0.07933(15) 0.04444(8) 0.0212(3) Uani 1 1 d . . .
H8 H 0.377266 0.069943 0.012479 0.025 Uiso 1 1 calc R U .
C9 C 0.39210(10) 0.08670(15) 0.10876(8) 0.0174(3) Uani 1 1 d . . .
H9 H 0.448427 0.081998 0.119918 0.021 Uiso 1 1 calc R U .
C10 C 0.22011(12) 0.0719(2) -0.04364(8) 0.0314(4) Uani 1 1 d . . .
H10A H 0.208612 0.153719 -0.063129 0.047 Uiso 1 1 calc R U .
H10B H 0.170151 0.028846 -0.045722 0.047 Uiso 1 1 calc R U .
H10C H 0.251154 0.024397 -0.067079 0.047 Uiso 1 1 calc R U .
C11 C 0.47797(9) 0.42142(15) 0.32971(7) 0.0169(3) Uani 1 1 d . . .
C12 C 0.54981(10) 0.47574(16) 0.32809(8) 0.0193(3) Uani 1 1 d . . .
H12 H 0.591398 0.425662 0.321162 0.023 Uiso 1 1 calc R U .
C13 C 0.56140(10) 0.60139(16) 0.33644(8) 0.0223(4) Uani 1 1 d . . .
H13 H 0.610920 0.636046 0.335157 0.027 Uiso 1 1 calc R U .
C14 C 0.50204(10) 0.67823(15) 0.34667(8) 0.0216(3) Uani 1 1 d . . .
C15 C 0.42985(10) 0.62413(16) 0.34644(8) 0.0221(4) Uani 1 1 d . . .
H15 H 0.387885 0.674687 0.352274 0.027 Uiso 1 1 calc R U .
C16 C 0.41744(10) 0.49850(15) 0.33794(8) 0.0201(3) Uani 1 1 d . . .
H16 H 0.367240 0.464455 0.337704 0.024 Uiso 1 1 calc R U .
C17 C 0.51398(12) 0.81503(17) 0.35732(11) 0.0327(4) Uani 1 1 d . . .
H17A H 0.568193 0.830836 0.383441 0.049 Uiso 1 1 calc R U .
H17B H 0.475946 0.846478 0.379689 0.049 Uiso 1 1 calc R U .
H17C H 0.505552 0.856682 0.315736 0.049 Uiso 1 1 calc R U .
C18 C 0.32084(11) -0.13172(16) 0.21480(8) 0.0248(4) Uani 1 1 d . . .
H18A H 0.366037 -0.116260 0.196954 0.037 Uiso 1 1 calc R U .
H18B H 0.272031 -0.137221 0.179727 0.037 Uiso 1 1 calc R U .
H18C H 0.329175 -0.209371 0.238872 0.037 Uiso 1 1 calc R U .
C19 C 0.26408(11) -0.05982(18) 0.30010(9) 0.0269(4) Uani 1 1 d . . .
H19A H 0.294340 -0.109469 0.336301 0.040 Uiso 1 1 calc R U .
H19B H 0.217291 -0.106126 0.276356 0.040 Uiso 1 1 calc R U .
H19C H 0.247100 0.017028 0.316314 0.040 Uiso 1 1 calc R U .
C20 C 0.36015(13) 0.23539(19) 0.44228(10) 0.0344(5) Uani 1 1 d . . .
H20A H 0.312850 0.212575 0.408269 0.052 Uiso 1 1 calc R U .
H20B H 0.347797 0.305941 0.466316 0.052 Uiso 1 1 calc R U .
H20C H 0.376767 0.165460 0.471520 0.052 Uiso 1 1 calc R U .
C21 C 0.49134(13) 0.32872(19) 0.45728(8) 0.0324(4) Uani 1 1 d . . .
H21A H 0.537677 0.322749 0.439896 0.049 Uiso 1 1 calc R U .
H21B H 0.503169 0.288482 0.499430 0.049 Uiso 1 1 calc R U .
H21C H 0.478667 0.415685 0.461837 0.049 Uiso 1 1 calc R U .

loop_
_atom_site_aniso_label
_atom_site_aniso_U_11
_atom_site_aniso_U_22
_atom_site_aniso_U_33
_atom_site_aniso_U_23
_atom_site_aniso_U_13
_atom_site_aniso_U_12
Zn1 0.01525(13) 0.01514(13) 0.01443(13) 0.000 0.00497(9) 0.000
N1 0.0171(6) 0.0178(7) 0.0137(6) -0.0003(5) 0.0048(5) -0.0018(5)
N2 0.0183(6) 0.0155(6) 0.0156(6) -0.0020(5) 0.0058(5) -0.0010(5)
N3 0.0239(7) 0.0199(7) 0.0192(7) -0.0020(6) 0.0107(6) -0.0061(6)
N4 0.0334(8) 0.0239(8) 0.0167(7) -0.0039(6) 0.0116(6) -0.0044(6)
C1 0.0156(7) 0.0155(8) 0.0181(8) 0.0024(6) 0.0049(6) 0.0017(6)
C2 0.0224(8) 0.0169(8) 0.0154(7) 0.0017(6) 0.0080(6) -0.0007(6)
C3 0.0180(8) 0.0190(8) 0.0156(7) 0.0002(6) 0.0052(6) 0.0029(6)
C4 0.0200(8) 0.0126(7) 0.0151(7) -0.0002(6) 0.0044(6) -0.0010(6)
C5 0.0202(8) 0.0246(9) 0.0179(8) -0.0005(7) 0.0075(6) 0.0001(7)
C6 0.0181(8) 0.0295(9) 0.0214(8) 0.0009(7) 0.0031(7) 0.0015(7)
C7 0.0268(9) 0.0216(9) 0.0172(8) -0.0010(6) 0.0039(7) -0.0005(7)
C8 0.0280(9) 0.0197(8) 0.0179(8) -0.0017(6) 0.0099(7) 0.0002(7)
C9 0.0181(8) 0.0153(8) 0.0196(8) -0.0003(6) 0.0061(6) 0.0003(6)
C10 0.0324(10) 0.0416(12) 0.0174(9) -0.0013(8) 0.0017(7) 0.0002(9)
C11 0.0190(8) 0.0166(8) 0.0141(7) -0.0012(6) 0.0027(6) 0.0003(6)
C12 0.0186(8) 0.0208(8) 0.0193(8) -0.0003(6) 0.0064(6) 0.0021(6)
C13 0.0195(8) 0.0212(9) 0.0266(9) 0.0000(7) 0.0071(7) -0.0035(7)
C14 0.0256(9) 0.0168(8) 0.0231(8) -0.0008(7) 0.0077(7) -0.0017(7)
C15 0.0217(8) 0.0206(8) 0.0262(9) -0.0002(7) 0.0101(7) 0.0025(7)
C16 0.0176(8) 0.0193(8) 0.0244(8) -0.0010(7) 0.0074(7) -0.0016(6)
C17 0.0343(10) 0.0187(9) 0.0493(12) -0.0031(8) 0.0184(9) -0.0040(8)
C18 0.0319(10) 0.0185(8) 0.0244(9) -0.0036(7) 0.0084(7) -0.0046(7)
C19 0.0289(9) 0.0298(10) 0.0258(9) -0.0004(8) 0.0141(7) -0.0101(8)
C20 0.0483(12) 0.0345(11) 0.0288(10) -0.0039(8) 0.0250(9) -0.0043(9)
C21 0.0484(12) 0.0295(10) 0.0170(8) -0.0042(7) 0.0045(8) -0.0061(9)

loop_
_atom_type_symbol
_atom_type_description
_atom_type_scat_dispersion_real
_atom_type_scat_dispersion_imag
_atom_type_scat_source
C C 0.0033 0.0016 'International Tables Vol C Tables 4.2.6.8 and 6.1.1.4'
H H 0.0000 0.0000 'International Tables Vol C Tables 4.2.6.8 and 6.1.1.4'
N N 0.0061 0.0033 'International Tables Vol C Tables 4.2.6.8 and 6.1.1.4'
Zn Zn 0.2839 1.4301 'International Tables Vol C Tables 4.2.6.8 and 6.1.1.4'

loop_
_geom_angle_atom_site_label_1
_geom_angle_atom_site_label_2
_geom_angle_atom_site_label_3
_geom_angle
_geom_angle_site_symmetry_1
_geom_angle_site_symmetry_3
N2 Zn1 N2 122.12(8) 2_655 .
N2 Zn1 N1 115.74(5) 2_655 .
N2 Zn1 N1 93.63(5) . .
N2 Zn1 N1 93.63(5) 2_655 2_655
N2 Zn1 N1 115.74(5) . 2_655
N1 Zn1 N1 118.12(8) . 2_655
C1 N1 C4 120.07(13) . .
C1 N1 Zn1 116.83(10) . .
C4 N1 Zn1 122.32(10) . .
C3 N2 C11 119.95(13) . .
C3 N2 Zn1 117.26(11) . .
C11 N2 Zn1 122.40(10) . .
C1 N3 C18 121.96(14) . .
C1 N3 C19 121.62(14) . .
C18 N3 C19 114.03(14) . .
C3 N4 C20 122.33(15) . .
C3 N4 C21 122.20(15) . .
C20 N4 C21 114.74(15) . .
N1 C1 N3 119.89(14) . .
N1 C1 C2 122.69(14) . .
N3 C1 C2 117.39(14) . .
C1 C2 C3 128.67(15) . .
C1 C2 H2 115.7 . .
C3 C2 H2 115.7 . .
N2 C3 N4 119.69(14) . .
N2 C3 C2 123.25(14) . .
N4 C3 C2 116.95(14) . .
C5 C4 C9 117.49(14) . .
C5 C4 N1 122.72(14) . .
C9 C4 N1 119.72(14) . .
C6 C5 C4 121.19(15) . .
C6 C5 H5 119.4 . .
C4 C5 H5 119.4 . .
C5 C6 C7 121.44(16) . .
C5 C6 H6 119.3 . .
C7 C6 H6 119.3 . .
C8 C7 C6 117.25(15) . .
C8 C7 C10 122.08(16) . .
C6 C7 C10 120.67(16) . .
C7 C8 C9 121.85(15) . .
C7 C8 H8 119.1 . .
C9 C8 H8 119.1 . .
C8 C9 C4 120.65(15) . .
C8 C9 H9 119.7 . .
C4 C9 H9 119.7 . .
C7 C10 H10A 109.5 . .
C7 C10 H10B 109.5 . .
H10A C10 H10B 109.5 . .
C7 C10 H10C 109.5 . .
H10A C10 H10C 109.5 . .
H10B C10 H10C 109.5 . .
C12 C11 C16 117.82(15) . .
C12 C11 N2 119.86(14) . .
C16 C11 N2 122.24(14) . .
C13 C12 C11 120.98(16) . .
C13 C12 H12 119.5 . .
C11 C12 H12 119.5 . .
C12 C13 C14 121.42(16) . .
C12 C13 H13 119.3 . .
C14 C13 H13 119.3 . .
C15 C14 C13 117.35(16) . .
C15 C14 C17 120.33(16) . .
C13 C14 C17 122.32(16) . .
C16 C15 C14 121.76(16) . .
C16 C15 H15 119.1 . .
C14 C15 H15 119.1 . .
C15 C16 C11 120.63(15) . .
C15 C16 H16 119.7 . .
C11 C16 H16 119.7 . .
C14 C17 H17A 109.5 . .
C14 C17 H17B 109.5 . .
H17A C17 H17B 109.5 . .
C14 C17 H17C 109.5 . .
H17A C17 H17C 109.5 . .
H17B C17 H17C 109.5 . .
N3 C18 H18A 109.5 . .
N3 C18 H18B 109.5 . .
H18A C18 H18B 109.5 . .
N3 C18 H18C 109.5 . .
H18A C18 H18C 109.5 . .
H18B C18 H18C 109.5 . .
N3 C19 H19A 109.5 . .
N3 C19 H19B 109.5 . .
H19A C19 H19B 109.5 . .
N3 C19 H19C 109.5 . .
H19A C19 H19C 109.5 . .
H19B C19 H19C 109.5 . .
N4 C20 H20A 109.5 . .
N4 C20 H20B 109.5 . .
H20A C20 H20B 109.5 . .
N4 C20 H20C 109.5 . .
H20A C20 H20C 109.5 . .
H20B C20 H20C 109.5 . .
N4 C21 H21A 109.5 . .
N4 C21 H21B 109.5 . .
H21A C21 H21B 109.5 . .
N4 C21 H21C 109.5 . .
H21A C21 H21C 109.5 . .
H21B C21 H21C 109.5 . .

loop_
_geom_bond_atom_site_label_1
_geom_bond_atom_site_label_2
_geom_bond_distance
_geom_bond_site_symmetry_2
Zn1 N2 1.9986(13) 2_655
Zn1 N2 1.9987(13) .
Zn1 N1 2.0140(13) .
Zn1 N1 2.0141(13) 2_655
N1 C1 1.354(2) .
N1 C4 1.4175(19) .
N2 C3 1.346(2) .
N2 C11 1.419(2) .
N3 C1 1.381(2) .
N3 C18 1.452(2) .
N3 C19 1.455(2) .
N4 C3 1.380(2) .
N4 C20 1.451(2) .
N4 C21 1.454(2) .
C1 C2 1.407(2) .
C2 C3 1.411(2) .
C2 H2 0.9500 .
C4 C5 1.397(2) .
C4 C9 1.398(2) .
C5 C6 1.387(2) .
C5 H5 0.9500 .
C6 C7 1.394(2) .
C6 H6 0.9500 .
C7 C8 1.388(2) .
C7 C10 1.510(2) .
C8 C9 1.393(2) .
C8 H8 0.9500 .
C9 H9 0.9500 .
C10 H10A 0.9800 .
C10 H10B 0.9800 .
C10 H10C 0.9800 .
C11 C12 1.395(2) .
C11 C16 1.396(2) .
C12 C13 1.383(2) .
C12 H12 0.9500 .
C13 C14 1.393(2) .
C13 H13 0.9500 .
C14 C15 1.389(2) .
C14 C17 1.508(2) .
C15 C16 1.385(2) .
C15 H15 0.9500 .
C16 H16 0.9500 .
C17 H17A 0.9800 .
C17 H17B 0.9800 .
C17 H17C 0.9800 .
C18 H18A 0.9800 .
C18 H18B 0.9800 .
C18 H18C 0.9800 .
C19 H19A 0.9800 .
C19 H19B 0.9800 .
C19 H19C 0.9800 .
C20 H20A 0.9800 .
C20 H20B 0.9800 .
C20 H20C 0.9800 .
C21 H21A 0.9800 .
C21 H21B 0.9800 .
C21 H21C 0.9800 .

loop_
_geom_torsion_atom_site_label_1
_geom_torsion_atom_site_label_2
_geom_torsion_atom_site_label_3
_geom_torsion_atom_site_label_4
_geom_torsion
C4 N1 C1 N3 31.7(2)
Zn1 N1 C1 N3 -158.19(11)
C4 N1 C1 C2 -150.58(15)
Zn1 N1 C1 C2 19.6(2)
C18 N3 C1 N1 34.1(2)
C19 N3 C1 N1 -164.52(15)
C18 N3 C1 C2 -143.80(16)
C19 N3 C1 C2 17.6(2)
N1 C1 C2 C3 16.0(3)
N3 C1 C2 C3 -166.15(16)
C11 N2 C3 N4 -28.4(2)
Zn1 N2 C3 N4 158.63(12)
C11 N2 C3 C2 155.63(15)
Zn1 N2 C3 C2 -17.4(2)
C20 N4 C3 N2 156.27(17)
C21 N4 C3 N2 -34.0(2)
C20 N4 C3 C2 -27.5(2)
C21 N4 C3 C2 142.19(17)
C1 C2 C3 N2 -17.6(3)
C1 C2 C3 N4 166.34(16)
C1 N1 C4 C5 33.4(2)
Zn1 N1 C4 C5 -136.23(14)
C1 N1 C4 C9 -149.75(15)
Zn1 N1 C4 C9 40.65(19)
C9 C4 C5 C6 3.9(2)
N1 C4 C5 C6 -179.13(15)
C4 C5 C6 C7 -1.5(3)
C5 C6 C7 C8 -1.9(3)
C5 C6 C7 C10 178.16(17)
C6 C7 C8 C9 2.7(3)
C10 C7 C8 C9 -177.32(17)
C7 C8 C9 C4 -0.2(3)
C5 C4 C9 C8 -3.1(2)
N1 C4 C9 C8 179.88(14)
C3 N2 C11 C12 142.81(15)
Zn1 N2 C11 C12 -44.57(19)
C3 N2 C11 C16 -40.5(2)
Zn1 N2 C11 C16 132.11(14)
C16 C11 C12 C13 2.0(2)
N2 C11 C12 C13 178.84(15)
C11 C12 C13 C14 -0.1(3)
C12 C13 C14 C15 -1.7(3)
C12 C13 C14 C17 178.64(17)
C13 C14 C15 C16 1.5(3)
C17 C14 C15 C16 -178.84(17)
C14 C15 C16 C11 0.5(3)
C12 C11 C16 C15 -2.2(2)
N2 C11 C16 C15 -178.96(15)
